data_7039432
loop_
_publ_author_name
'Duan, Yu-Lai'
'He, Jia-Xuan'
'Wang, Wei'
'Zhou, Jing-Jing'
'Huang, Yong'
'Yang, Ying'

_publ_section_title
;
 Synthesis and characterization of dinuclear rare-earth complexes
 supported by amine-bridged bis(phenolate) ligands and their catalytic
 activity for the ring-opening polymerization of l-lactide.
;
_journal_issue 26
_journal_name_full 'Dalton transactions (Cambridge, England : 2003)'
_journal_page_first 10807
_journal_page_last 10820
_journal_paper_doi 10.1039/c6dt01486k
_journal_volume 45
_journal_year 2016
_chemical_formula_moiety 'C80 H118 La2 N2 O12, (C4), (C4 H8 O)'
_chemical_formula_sum 'C88 H126 La2 N2 O13'
_chemical_formula_weight 1697.73
_chemical_name_systematic
; 
 ? 
;
_space_group_IT_number 2
_symmetry_cell_setting triclinic
_symmetry_space_group_name_Hall '-P 1'
_symmetry_space_group_name_H-M 'P -1'
_atom_sites_solution_hydrogens geom
_atom_sites_solution_primary direct
_atom_sites_solution_secondary difmap
_audit_creation_method SHELXL-97
_audit_update_record
;
2016-04-01 deposited with the CCDC.
2016-06-02 downloaded from the CCDC.
;
_cell_angle_alpha 63.623(8)
_cell_angle_beta 61.725(11)
_cell_angle_gamma 89.512(7)
_cell_formula_units_Z 1
_cell_length_a 14.4356(15)
_cell_length_b 14.4633(9)
_cell_length_c 14.5921(15)
_cell_measurement_reflns_used 6006
_cell_measurement_temperature 293(2)
_cell_measurement_theta_max 27.7760
_cell_measurement_theta_min 4.0440
_cell_volume 2323.7(5)
_computing_cell_refinement 'Bruker XSCANS'
_computing_data_collection 'Bruker XSCANS'
_computing_data_reduction 'Bruker SHELXTL'
_computing_molecular_graphics 'Bruker SHELXTL'
_computing_publication_material 'Bruker SHELXTL'
_computing_structure_refinement 'SHELXL-97 (Sheldrick, 1997)'
_computing_structure_solution 'SHELXS-97 (Sheldrick, 1990)'
_diffrn_ambient_temperature 293(2)
_diffrn_measured_fraction_theta_full 0.996
_diffrn_measured_fraction_theta_max 0.996
_diffrn_measurement_device_type 'SuperNova, Dual, Cu at zero, Eos'
_diffrn_measurement_method '\w scans'
_diffrn_radiation_monochromator graphite
_diffrn_radiation_source 'fine-focus sealed tube'
_diffrn_radiation_type MoK\a
_diffrn_radiation_wavelength 0.71073
_diffrn_reflns_av_R_equivalents 0.0367
_diffrn_reflns_av_sigmaI/netI 0.0618
_diffrn_reflns_limit_h_max 11
_diffrn_reflns_limit_h_min -17
_diffrn_reflns_limit_k_max 17
_diffrn_reflns_limit_k_min -17
_diffrn_reflns_limit_l_max 13
_diffrn_reflns_limit_l_min -17
_diffrn_reflns_number 16853
_diffrn_reflns_theta_full 25.50
_diffrn_reflns_theta_max 25.50
_diffrn_reflns_theta_min 3.32
_exptl_absorpt_coefficient_mu 0.962
_exptl_absorpt_correction_T_max 1.00000
_exptl_absorpt_correction_T_min 0.96975
_exptl_absorpt_correction_type multi-scan
_exptl_crystal_colour colorless
_exptl_crystal_density_diffrn 1.213
_exptl_crystal_density_method 'not measured'
_exptl_crystal_description block
_exptl_crystal_F_000 886
_exptl_crystal_size_max 0.22
_exptl_crystal_size_mid 0.16
_exptl_crystal_size_min 0.12
_refine_diff_density_max 1.306
_refine_diff_density_min -0.842
_refine_diff_density_rms 0.116
_refine_ls_extinction_method none
_refine_ls_goodness_of_fit_ref 1.006
_refine_ls_hydrogen_treatment mixed
_refine_ls_matrix_type full
_refine_ls_number_parameters 532
_refine_ls_number_reflns 8625
_refine_ls_number_restraints 948
_refine_ls_restrained_S_all 0.987
_refine_ls_R_factor_all 0.0626
_refine_ls_R_factor_gt 0.0527
_refine_ls_shift/su_max 0.000
_refine_ls_shift/su_mean 0.000
_refine_ls_structure_factor_coef Fsqd
_refine_ls_weighting_details 'calc w=1/[\s^2^(Fo^2^)+(0.0500P)^2^+12.0000P] where P=(Fo^2^+2Fc^2^)/3'
_refine_ls_weighting_scheme calc
_refine_ls_wR_factor_gt 0.1339
_refine_ls_wR_factor_ref 0.1388
_reflns_number_gt 7520
_reflns_number_total 8625
_reflns_threshold_expression >2sigma(I)
_cod_data_source_file c6dt01486k1.cif
_cod_data_source_block hy108
_cod_depositor_comments
;
The following automatic conversions were performed:

'_symmetry_cell_setting' value 'Triclinic' changed to 'triclinic'
according to
/usr/data/users/saulius/crontab/automatic-downloads/rss-feeds/RSC/lib/dictionaries/cif_core.dic
dictionary named 'cif_core.dic' version 2.4.2 from 2011-04-26.

Automatic conversion script
Id: cif_fix_values 4268 2015-11-12 08:31:59Z antanas 

 Adding full bibliography for 7039431--7039442.cif.
;
_cod_original_cell_volume 2323.7(4)
_cod_database_code 7039432

loop_
_symmetry_equiv_pos_as_xyz
'x, y, z'
'-x, -y, -z'

loop_
_atom_site_label
_atom_site_type_symbol
_atom_site_fract_x
_atom_site_fract_y
_atom_site_fract_z
_atom_site_U_iso_or_equiv
_atom_site_adp_type
_atom_site_occupancy
_atom_site_symmetry_multiplicity
_atom_site_calc_flag
_atom_site_refinement_flags
_atom_site_disorder_assembly
_atom_site_disorder_group
La1 La 0.42174(2) 0.64758(2) 0.51182(3) 0.02427(11) Uani 1 1 d . . .
O1 O 0.5321(3) 0.7841(3) 0.3211(3) 0.0296(8) Uani 1 1 d . . .
O2 O 0.2552(3) 0.6817(3) 0.5734(3) 0.0306(8) Uani 1 1 d . . .
O3 O 0.4031(3) 0.4714(3) 0.5148(3) 0.0318(8) Uani 1 1 d . . .
O4 O 0.4534(3) 0.3984(3) 0.4001(4) 0.0376(9) Uani 1 1 d . . .
O5 O 0.4481(3) 0.7805(4) 0.5800(4) 0.0436(10) Uani 1 1 d . B .
O6 O 0.2987(4) 0.4924(4) 0.7416(4) 0.0559(12) Uani 1 1 d . . .
O7 O 0.1762(8) 0.6026(7) 0.2078(8) 0.051(2) Uani 0.50 1 d P . .
N1 N 0.3513(3) 0.6332(3) 0.3752(3) 0.0222(8) Uani 1 1 d . . .
C1 C 0.5661(4) 0.8202(4) 0.2056(4) 0.0241(9) Uani 1 1 d U D .
C2 C 0.6712(4) 0.8861(4) 0.1110(5) 0.0275(10) Uani 1 1 d U . .
C3 C 0.7004(4) 0.9173(4) -0.0066(5) 0.0295(10) Uani 1 1 d U . .
H3A H 0.7701 0.9602 -0.0687 0.035 Uiso 1 1 calc R . .
C4 C 0.6307(4) 0.8877(4) -0.0366(4) 0.0267(10) Uani 1 1 d U . .
C5 C 0.5275(4) 0.8261(4) 0.0578(4) 0.0254(9) Uani 1 1 d U D .
H5A H 0.4787 0.8058 0.0415 0.030 Uiso 1 1 calc R . .
C6 C 0.4933(4) 0.7927(4) 0.1774(4) 0.0232(9) Uani 1 1 d U . .
C7 C 0.3747(4) 0.7393(4) 0.2728(4) 0.0243(9) Uani 1 1 d U D .
H7A H 0.3441 0.7862 0.3040 0.029 Uiso 1 1 calc R . .
H7B H 0.3374 0.7314 0.2352 0.029 Uiso 1 1 calc R . .
C8 C 0.2322(4) 0.5846(4) 0.4523(5) 0.0266(10) Uani 1 1 d U D .
H8A H 0.2178 0.5207 0.5246 0.032 Uiso 1 1 calc R . .
H8B H 0.2104 0.5624 0.4101 0.032 Uiso 1 1 calc R . .
C9 C 0.1608(4) 0.6533(4) 0.4891(4) 0.0254(10) Uani 1 1 d U . .
C10 C 0.0793(4) 0.6699(4) 0.4624(5) 0.0288(10) Uani 1 1 d U D .
H10A H 0.0746 0.6433 0.4168 0.035 Uiso 1 1 calc R . .
C11 C 0.0050(4) 0.7249(4) 0.5020(5) 0.0310(11) Uani 1 1 d U . .
C12 C 0.0162(4) 0.7622(4) 0.5703(5) 0.0310(11) Uani 1 1 d U D .
H12A H -0.0338 0.7979 0.5991 0.037 Uiso 1 1 calc R . .
C13 C 0.0972(4) 0.7499(4) 0.5986(5) 0.0285(10) Uani 1 1 d U . .
C14 C 0.1728(4) 0.6952(4) 0.5543(4) 0.0262(10) Uani 1 1 d U D .
C15 C 0.4040(4) 0.5613(4) 0.3325(4) 0.0252(9) Uani 1 1 d U D .
H15A H 0.4747 0.6019 0.2600 0.030 Uiso 1 1 calc R . .
H15B H 0.3605 0.5332 0.3119 0.030 Uiso 1 1 calc R . .
C16 C 0.4187(4) 0.4694(4) 0.4234(5) 0.0269(10) Uani 1 1 d U . .
C17 C 0.7487(4) 0.9327(5) 0.1340(5) 0.0352(12) Uani 1 1 d U . .
C18 C 0.6935(5) 1.0007(5) 0.1891(6) 0.0440(14) Uani 1 1 d U . .
H18A H 0.6251 0.9576 0.2620 0.066 Uiso 1 1 calc R . .
H18B H 0.6813 1.0587 0.1334 0.066 Uiso 1 1 calc R . .
H18C H 0.7394 1.0286 0.2065 0.066 Uiso 1 1 calc R . .
C19 C 0.7756(5) 0.8433(5) 0.2185(6) 0.0477(15) Uani 1 1 d U . .
H19A H 0.7094 0.7963 0.2923 0.072 Uiso 1 1 calc R . .
H19B H 0.8204 0.8741 0.2350 0.072 Uiso 1 1 calc R . .
H19C H 0.8139 0.8037 0.1808 0.072 Uiso 1 1 calc R . .
C20 C 0.8582(5) 1.0044(6) 0.0180(6) 0.0511(16) Uani 1 1 d U . .
H20A H 0.8948 0.9633 -0.0182 0.077 Uiso 1 1 calc R . .
H20B H 0.9027 1.0323 0.0369 0.077 Uiso 1 1 calc R . .
H20C H 0.8455 1.0625 -0.0370 0.077 Uiso 1 1 calc R . .
C21 C 0.6660(4) 0.9233(4) -0.1668(5) 0.0323(11) Uani 1 1 d U . .
C22 C 0.7719(5) 1.0140(6) -0.2587(5) 0.0557(18) Uani 1 1 d U . .
H22A H 0.8294 0.9902 -0.2462 0.083 Uiso 1 1 calc R . .
H22B H 0.7609 1.0750 -0.2483 0.083 Uiso 1 1 calc R . .
H22C H 0.7914 1.0331 -0.3387 0.083 Uiso 1 1 calc R . .
C23 C 0.6829(6) 0.8284(5) -0.1869(6) 0.0477(15) Uani 1 1 d U . .
H23A H 0.6173 0.7716 -0.1298 0.072 Uiso 1 1 calc R . .
H23B H 0.7413 0.8042 -0.1767 0.072 Uiso 1 1 calc R . .
H23C H 0.7007 0.8494 -0.2669 0.072 Uiso 1 1 calc R . .
C24 C 0.5768(5) 0.9646(5) -0.1903(5) 0.0360(12) Uani 1 1 d U . .
H24A H 0.5099 0.9096 -0.1347 0.054 Uiso 1 1 calc R . .
H24B H 0.5980 0.9844 -0.2709 0.054 Uiso 1 1 calc R . .
H24C H 0.5667 1.0258 -0.1799 0.054 Uiso 1 1 calc R . .
C25 C -0.0885(5) 0.7411(4) 0.4775(6) 0.0380(12) Uani 1 1 d U D .
C26 C -0.0800(5) 0.7027(5) 0.3925(6) 0.0514(16) Uani 1 1 d U . .
H26A H -0.0802 0.6286 0.4260 0.077 Uiso 1 1 calc R D .
H26B H -0.0136 0.7436 0.3162 0.077 Uiso 1 1 calc R . .
H26C H -0.1408 0.7119 0.3818 0.077 Uiso 1 1 calc R . .
C27 C -0.1967(5) 0.6762(5) 0.5975(7) 0.0541(17) Uani 1 1 d U . .
H27A H -0.1974 0.6020 0.6319 0.081 Uiso 1 1 calc R D .
H27B H -0.2559 0.6857 0.5840 0.081 Uiso 1 1 calc R . .
H27C H -0.2044 0.7005 0.6517 0.081 Uiso 1 1 calc R . .
C28 C -0.0893(6) 0.8592(5) 0.4244(7) 0.0557(17) Uani 1 1 d U . .
H28A H -0.0953 0.8833 0.4782 0.084 Uiso 1 1 calc R D .
H28B H -0.1502 0.8677 0.4137 0.084 Uiso 1 1 calc R . .
H28C H -0.0230 0.9006 0.3482 0.084 Uiso 1 1 calc R . .
C29 C 0.1048(4) 0.7933(4) 0.6741(5) 0.0339(12) Uani 1 1 d U D .
C30 C 0.0107(5) 0.8433(5) 0.7197(6) 0.0467(15) Uani 1 1 d U . .
H30A H 0.0188 0.8693 0.7663 0.070 Uiso 1 1 calc R D .
H30B H -0.0572 0.7904 0.7687 0.070 Uiso 1 1 calc R . .
H30C H 0.0120 0.9014 0.6524 0.070 Uiso 1 1 calc R . .
C31 C 0.0996(5) 0.7037(5) 0.7842(5) 0.0439(14) Uani 1 1 d U . .
H31A H 0.1576 0.6705 0.7594 0.066 Uiso 1 1 calc R D .
H31B H 0.0310 0.6517 0.8335 0.066 Uiso 1 1 calc R . .
H31C H 0.1071 0.7322 0.8292 0.066 Uiso 1 1 calc R . .
C32 C 0.2100(5) 0.8812(5) 0.5961(5) 0.0395(13) Uani 1 1 d U . .
H32A H 0.2710 0.8528 0.5665 0.059 Uiso 1 1 calc R D .
H32B H 0.2161 0.9080 0.6432 0.059 Uiso 1 1 calc R . .
H32C H 0.2092 0.9383 0.5296 0.059 Uiso 1 1 calc R . .
C33 C 0.3945(7) 0.7487(7) 0.7043(7) 0.0711(19) Uani 1 1 d U . .
H33A H 0.3208 0.7187 0.7622 0.085 Uiso 1 1 calc R A 1
C34 C 0.4537(14) 0.8174(16) 0.7178(15) 0.064(3) Uani 0.50 1 d PU B 2
H34A H 0.4600 0.7769 0.7873 0.077 Uiso 0.50 1 calc PR B 2
H34B H 0.4185 0.8732 0.7253 0.077 Uiso 0.50 1 calc PR B 2
C35 C 0.563(2) 0.863(2) 0.6032(18) 0.065(3) Uani 0.50 1 d PU B 2
H35A H 0.5888 0.9382 0.5732 0.078 Uiso 0.50 1 calc PR B 2
H35B H 0.6152 0.8264 0.6181 0.078 Uiso 0.50 1 calc PR B 2
C34' C 0.4826(15) 0.7742(17) 0.7198(17) 0.071(3) Uani 0.50 1 d PU B 1
H34C H 0.4534 0.7989 0.7774 0.085 Uiso 0.50 1 calc PR B 1
H34D H 0.5002 0.7078 0.7567 0.085 Uiso 0.50 1 calc PR B 1
C35' C 0.573(2) 0.843(2) 0.628(2) 0.071(4) Uani 0.50 1 d PU B 1
H35C H 0.6363 0.8168 0.6243 0.085 Uiso 0.50 1 calc PR B 1
H35D H 0.5795 0.9111 0.6254 0.085 Uiso 0.50 1 calc PR B 1
C36 C 0.5537(6) 0.8507(7) 0.5184(7) 0.0642(18) Uani 1 1 d U . .
H36A H 0.6014 0.8918 0.4358 0.077 Uiso 1 1 calc R B 1
C37 C 0.1947(8) 0.4354(8) 0.7785(7) 0.089(2) Uani 1 1 d U D .
H37A H 0.2041 0.3933 0.7397 0.106 Uiso 1 1 calc R . .
H37B H 0.1522 0.4845 0.7588 0.106 Uiso 1 1 calc R . .
C38 C 0.1396(9) 0.3639(9) 0.9134(8) 0.104(3) Uani 1 1 d U . .
H38A H 0.0842 0.3927 0.9550 0.125 Uiso 1 1 calc R D .
H38B H 0.1056 0.2928 0.9381 0.125 Uiso 1 1 calc R . .
C39 C 0.2248(9) 0.3606(8) 0.9406(8) 0.102(3) Uani 1 1 d U D .
H39A H 0.2281 0.3033 1.0016 0.123 Uiso 1 1 calc R C 1
C40 C 0.3112(15) 0.4142(15) 0.8259(13) 0.075(3) Uani 0.50 1 d PU D 2
H40A H 0.3699 0.4449 0.8270 0.091 Uiso 0.50 1 calc PR D 2
H40D H 0.3349 0.3623 0.8006 0.091 Uiso 0.50 1 calc PR D 2
C40' C 0.3137(16) 0.4765(17) 0.8433(14) 0.081(3) Uani 0.50 1 d PU D 1
H40B H 0.2932 0.5302 0.8667 0.097 Uiso 0.50 1 calc PR D 1
H40C H 0.3868 0.4725 0.8262 0.097 Uiso 0.50 1 calc PR D 1
C41 C 0.2117(14) 0.6941(11) 0.1132(13) 0.061(3) Uani 0.50 1 d PU . .
H41A H 0.2906 0.7144 0.0689 0.073 Uiso 0.50 1 calc PR . .
H41B H 0.1858 0.7472 0.1359 0.073 Uiso 0.50 1 calc PR . .
C42 C 0.1752(15) 0.6916(11) 0.0379(15) 0.075(4) Uani 0.50 1 d PU . .
H42A H 0.2358 0.7215 -0.0442 0.090 Uiso 0.50 1 calc PR . .
H42B H 0.1214 0.7324 0.0385 0.090 Uiso 0.50 1 calc PR . .
C43 C 0.1266(14) 0.5776(11) 0.0883(14) 0.070(3) Uani 0.50 1 d PU . .
H43A H 0.0616 0.5678 0.0858 0.084 Uiso 0.50 1 calc PR . .
H43B H 0.1782 0.5451 0.0485 0.084 Uiso 0.50 1 calc PR . .
C44 C 0.1024(14) 0.5389(12) 0.2080(14) 0.076(4) Uani 0.50 1 d PU . .
H44A H 0.0287 0.5404 0.2576 0.092 Uiso 0.50 1 calc PR . .
H44B H 0.1074 0.4655 0.2418 0.092 Uiso 0.50 1 calc PR . .
C45 C 0.5251(11) 0.5085(13) 0.9100(10) 0.128(3) Uani 1 1 d U . .
C46 C 0.419(2) 0.522(2) 1.057(2) 0.126(6) Uani 0.50 1 d PU . 1
C46' C 0.4273(18) 0.542(2) 0.9709(19) 0.103(4) Uani 0.50 1 d PU . 1

loop_
_atom_site_aniso_label
_atom_site_aniso_U_11
_atom_site_aniso_U_22
_atom_site_aniso_U_33
_atom_site_aniso_U_23
_atom_site_aniso_U_13
_atom_site_aniso_U_12
La1 0.02582(17) 0.02712(17) 0.02310(16) -0.01143(13) -0.01607(13) 0.00638(11)
O1 0.0287(19) 0.0326(19) 0.0257(18) -0.0105(16) -0.0166(16) 0.0016(15)
O2 0.0269(19) 0.040(2) 0.0313(19) -0.0197(17) -0.0180(16) 0.0091(16)
O3 0.044(2) 0.0244(18) 0.037(2) -0.0119(16) -0.0309(19) 0.0124(16)
O4 0.039(2) 0.036(2) 0.053(2) -0.026(2) -0.031(2) 0.0225(18)
O5 0.050(3) 0.060(3) 0.059(3) -0.044(2) -0.042(2) 0.031(2)
O6 0.059(3) 0.057(3) 0.027(2) -0.008(2) -0.017(2) 0.004(2)
O7 0.081(7) 0.050(5) 0.040(5) -0.023(4) -0.042(5) 0.015(5)
N1 0.023(2) 0.022(2) 0.023(2) -0.0104(17) -0.0137(18) 0.0063(16)
C1 0.026(2) 0.0249(19) 0.0274(19) -0.0136(16) -0.0181(16) 0.0109(16)
C2 0.026(2) 0.029(2) 0.030(2) -0.0121(18) -0.0188(17) 0.0085(17)
C3 0.025(2) 0.031(2) 0.031(2) -0.0127(17) -0.0160(17) 0.0086(17)
C4 0.027(2) 0.027(2) 0.027(2) -0.0107(17) -0.0173(17) 0.0099(17)
C5 0.027(2) 0.026(2) 0.029(2) -0.0136(16) -0.0198(17) 0.0097(16)
C6 0.023(2) 0.023(2) 0.026(2) -0.0115(17) -0.0150(17) 0.0079(16)
C7 0.0237(19) 0.0234(19) 0.0279(19) -0.0116(16) -0.0162(16) 0.0064(16)
C8 0.025(2) 0.026(2) 0.032(2) -0.0139(18) -0.0181(17) 0.0036(17)
C9 0.023(2) 0.0228(19) 0.028(2) -0.0102(17) -0.0131(16) 0.0038(16)
C10 0.025(2) 0.026(2) 0.035(2) -0.0124(17) -0.0184(17) 0.0022(17)
C11 0.024(2) 0.025(2) 0.039(2) -0.0101(18) -0.0179(18) 0.0036(17)
C12 0.025(2) 0.027(2) 0.037(2) -0.0156(18) -0.0139(18) 0.0074(17)
C13 0.023(2) 0.027(2) 0.029(2) -0.0120(18) -0.0115(18) 0.0031(17)
C14 0.021(2) 0.026(2) 0.028(2) -0.0103(17) -0.0133(16) 0.0042(16)
C15 0.027(2) 0.025(2) 0.028(2) -0.0143(17) -0.0167(17) 0.0083(17)
C16 0.020(2) 0.026(2) 0.032(2) -0.011(2) -0.0162(19) 0.0045(18)
C17 0.028(2) 0.043(3) 0.038(3) -0.016(2) -0.023(2) 0.008(2)
C18 0.042(3) 0.042(3) 0.051(3) -0.022(3) -0.028(3) -0.001(2)
C19 0.040(3) 0.059(4) 0.049(3) -0.019(3) -0.034(3) 0.014(3)
C20 0.029(3) 0.063(4) 0.050(3) -0.019(3) -0.021(3) -0.005(3)
C21 0.033(3) 0.035(2) 0.027(2) -0.013(2) -0.017(2) 0.010(2)
C22 0.043(3) 0.069(4) 0.028(3) -0.009(3) -0.015(3) -0.007(3)
C23 0.055(4) 0.056(3) 0.040(3) -0.029(3) -0.026(3) 0.028(3)
C24 0.044(3) 0.037(3) 0.030(3) -0.013(2) -0.025(2) 0.013(2)
C25 0.030(3) 0.031(2) 0.054(3) -0.016(2) -0.027(2) 0.009(2)
C26 0.045(3) 0.051(3) 0.068(4) -0.023(3) -0.042(3) 0.013(3)
C27 0.029(3) 0.049(3) 0.072(4) -0.021(3) -0.027(3) 0.005(3)
C28 0.047(3) 0.042(3) 0.080(4) -0.021(3) -0.044(3) 0.016(3)
C29 0.026(2) 0.036(2) 0.035(2) -0.020(2) -0.011(2) 0.006(2)
C30 0.039(3) 0.049(3) 0.051(3) -0.032(3) -0.017(3) 0.015(3)
C31 0.041(3) 0.053(3) 0.034(3) -0.024(3) -0.015(2) 0.011(3)
C32 0.035(3) 0.040(3) 0.038(3) -0.021(2) -0.015(2) -0.001(2)
C33 0.061(3) 0.107(4) 0.058(3) -0.054(3) -0.029(3) 0.008(3)
C34 0.064(5) 0.094(5) 0.057(4) -0.056(4) -0.030(4) 0.010(4)
C35 0.059(5) 0.097(5) 0.059(5) -0.047(4) -0.038(4) 0.000(4)
C34' 0.065(5) 0.103(5) 0.060(4) -0.048(4) -0.037(4) 0.010(4)
C35' 0.057(5) 0.096(5) 0.062(5) -0.042(5) -0.031(4) 0.012(4)
C36 0.066(4) 0.079(4) 0.060(3) -0.045(3) -0.032(3) 0.002(3)
C37 0.092(5) 0.089(5) 0.043(3) -0.019(3) -0.019(3) -0.017(4)
C38 0.103(5) 0.103(5) 0.047(4) -0.018(4) -0.016(4) -0.017(4)
C39 0.102(5) 0.093(5) 0.043(4) -0.002(3) -0.020(4) 0.016(4)
C40 0.078(5) 0.086(6) 0.038(4) -0.015(4) -0.029(4) 0.008(5)
C40' 0.083(4) 0.110(5) 0.042(4) -0.034(4) -0.033(3) 0.012(4)
C41 0.083(7) 0.039(5) 0.063(6) -0.010(5) -0.052(5) -0.008(5)
C42 0.094(7) 0.043(5) 0.064(6) 0.004(5) -0.053(6) -0.021(5)
C43 0.082(7) 0.045(5) 0.072(6) -0.005(5) -0.054(6) -0.014(5)
C44 0.078(7) 0.044(5) 0.066(6) 0.015(5) -0.049(6) -0.016(5)
C45 0.110(6) 0.172(7) 0.071(5) -0.056(5) -0.032(4) 0.037(6)
C46 0.094(8) 0.170(8) 0.069(7) -0.031(7) -0.038(6) 0.058(7)
C46' 0.087(6) 0.146(6) 0.063(5) -0.050(5) -0.032(5) 0.033(5)

loop_
_atom_type_symbol
_atom_type_description
_atom_type_scat_dispersion_real
_atom_type_scat_dispersion_imag
_atom_type_scat_source
C C 0.0033 0.0016 'International Tables Vol C Tables 4.2.6.8 and 6.1.1.4'
H H 0.0000 0.0000 'International Tables Vol C Tables 4.2.6.8 and 6.1.1.4'
La La -0.2871 2.4523 'International Tables Vol C Tables 4.2.6.8 and 6.1.1.4'
N N 0.0061 0.0033 'International Tables Vol C Tables 4.2.6.8 and 6.1.1.4'
O O 0.0106 0.0060 'International Tables Vol C Tables 4.2.6.8 and 6.1.1.4'

loop_
_geom_angle_atom_site_label_1
_geom_angle_atom_site_label_2
_geom_angle_atom_site_label_3
_geom_angle
_geom_angle_site_symmetry_1
_geom_angle_site_symmetry_3
O1 La1 O2 105.34(13) . .
O1 La1 O3 110.75(12) . .
O2 La1 O3 107.01(12) . .
O1 La1 O4 104.26(13) . 2_666
O2 La1 O4 134.89(12) . 2_666
O3 La1 O4 93.18(11) . 2_666
O1 La1 O5 86.05(13) . .
O2 La1 O5 81.31(12) . .
O3 La1 O5 157.61(12) . .
O4 La1 O5 67.62(12) 2_666 .
O1 La1 O6 175.99(14) . .
O2 La1 O6 75.95(14) . .
O3 La1 O6 72.17(13) . .
O4 La1 O6 72.56(14) 2_666 .
O5 La1 O6 90.43(15) . .
O1 La1 N1 72.59(12) . .
O2 La1 N1 72.30(12) . .
O3 La1 N1 62.10(11) . .
O4 La1 N1 150.08(12) 2_666 .
O5 La1 N1 139.60(12) . .
O6 La1 N1 111.40(14) . .
O1 La1 O3 90.92(12) . 2_666
O2 La1 O3 161.22(12) . 2_666
O3 La1 O3 57.31(13) . 2_666
O4 La1 O3 45.43(11) 2_666 2_666
O5 La1 O3 109.65(11) . 2_666
O6 La1 O3 88.47(13) . 2_666
N1 La1 O3 104.68(11) . 2_666
O1 La1 C16 103.86(13) . 2_666
O2 La1 C16 149.00(13) . 2_666
O3 La1 C16 71.48(12) . 2_666
O4 La1 C16 23.20(12) 2_666 2_666
O5 La1 C16 90.60(13) . 2_666
O6 La1 C16 74.23(14) . 2_666
N1 La1 C16 127.19(13) . 2_666
O3 La1 C16 23.65(11) 2_666 2_666
C1 O1 La1 144.5(3) . .
C14 O2 La1 146.1(3) . .
C16 O3 La1 120.7(3) . .
C16 O3 La1 82.1(3) . 2_666
La1 O3 La1 122.69(13) . 2_666
C16 O4 La1 101.7(3) . 2_666
C33 O5 C36 108.4(5) . .
C33 O5 La1 120.8(4) . .
C36 O5 La1 120.2(4) . .
C40 O6 C37 96.3(9) . .
C40 O6 C40' 42.3(10) . .
C37 O6 C40' 115.2(8) . .
C40 O6 La1 138.8(8) . .
C37 O6 La1 117.1(4) . .
C40' O6 La1 125.8(8) . .
C41 O7 C44 106.8(10) . .
C15 N1 C7 110.8(4) . .
C15 N1 C8 108.1(4) . .
C7 N1 C8 109.5(4) . .
C15 N1 La1 108.3(3) . .
C7 N1 La1 111.7(3) . .
C8 N1 La1 108.3(3) . .
O1 C1 C2 122.4(4) . .
O1 C1 C6 118.8(4) . .
C2 C1 C6 118.8(4) . .
C3 C2 C1 118.3(5) . .
C3 C2 C17 120.0(5) . .
C1 C2 C17 121.4(5) . .
C2 C3 C4 123.9(5) . .
C2 C3 H3A 118.0 . .
C4 C3 H3A 118.0 . .
C5 C4 C3 116.1(5) . .
C5 C4 C21 121.5(5) . .
C3 C4 C21 122.3(5) . .
C4 C5 C6 122.6(5) . .
C4 C5 H5A 118.7 . .
C6 C5 H5A 118.7 . .
C5 C6 C1 120.2(4) . .
C5 C6 C7 118.8(4) . .
C1 C6 C7 120.6(4) . .
N1 C7 C6 115.8(4) . .
N1 C7 H7A 108.3 . .
C6 C7 H7A 108.3 . .
N1 C7 H7B 108.3 . .
C6 C7 H7B 108.3 . .
H7A C7 H7B 107.4 . .
N1 C8 C9 116.9(4) . .
N1 C8 H8A 108.1 . .
C9 C8 H8A 108.1 . .
N1 C8 H8B 108.1 . .
C9 C8 H8B 108.1 . .
H8A C8 H8B 107.3 . .
C10 C9 C14 120.7(5) . .
C10 C9 C8 118.6(4) . .
C14 C9 C8 120.6(4) . .
C11 C10 C9 121.8(5) . .
C11 C10 H10A 119.1 . .
C9 C10 H10A 119.1 . .
C10 C11 C12 116.2(5) . .
C10 C11 C25 122.9(5) . .
C12 C11 C25 120.8(5) . .
C11 C12 C13 124.9(5) . .
C11 C12 H12A 117.6 . .
C13 C12 H12A 117.6 . .
C12 C13 C14 117.1(5) . .
C12 C13 C29 122.0(5) . .
C14 C13 C29 120.9(5) . .
O2 C14 C9 119.0(4) . .
O2 C14 C13 121.9(5) . .
C9 C14 C13 119.2(5) . .
N1 C15 C16 113.3(4) . .
N1 C15 H15A 108.9 . .
C16 C15 H15A 108.9 . .
N1 C15 H15B 108.9 . .
C16 C15 H15B 108.9 . .
H15A C15 H15B 107.7 . .
O4 C16 O3 123.0(5) . .
O4 C16 C15 118.2(5) . .
O3 C16 C15 118.7(4) . .
O4 C16 La1 55.1(3) . 2_666
O3 C16 La1 74.2(3) . 2_666
C15 C16 La1 147.6(3) . 2_666
C18 C17 C19 110.4(5) . .
C18 C17 C20 107.9(5) . .
C19 C17 C20 106.5(5) . .
C18 C17 C2 108.1(4) . .
C19 C17 C2 111.1(5) . .
C20 C17 C2 112.8(5) . .
C17 C18 H18A 109.5 . .
C17 C18 H18B 109.5 . .
H18A C18 H18B 109.5 . .
C17 C18 H18C 109.5 . .
H18A C18 H18C 109.5 . .
H18B C18 H18C 109.5 . .
C17 C19 H19A 109.5 . .
C17 C19 H19B 109.5 . .
H19A C19 H19B 109.5 . .
C17 C19 H19C 109.5 . .
H19A C19 H19C 109.5 . .
H19B C19 H19C 109.5 . .
C17 C20 H20A 109.5 . .
C17 C20 H20B 109.5 . .
H20A C20 H20B 109.5 . .
C17 C20 H20C 109.5 . .
H20A C20 H20C 109.5 . .
H20B C20 H20C 109.5 . .
C23 C21 C4 109.3(4) . .
C23 C21 C24 108.7(5) . .
C4 C21 C24 109.7(4) . .
C23 C21 C22 109.1(5) . .
C4 C21 C22 112.3(5) . .
C24 C21 C22 107.7(5) . .
C21 C22 H22A 109.5 . .
C21 C22 H22B 109.5 . .
H22A C22 H22B 109.5 . .
C21 C22 H22C 109.5 . .
H22A C22 H22C 109.5 . .
H22B C22 H22C 109.5 . .
C21 C23 H23A 109.5 . .
C21 C23 H23B 109.5 . .
H23A C23 H23B 109.5 . .
C21 C23 H23C 109.5 . .
H23A C23 H23C 109.5 . .
H23B C23 H23C 109.5 . .
C21 C24 H24A 109.5 . .
C21 C24 H24B 109.5 . .
H24A C24 H24B 109.5 . .
C21 C24 H24C 109.5 . .
H24A C24 H24C 109.5 . .
H24B C24 H24C 109.5 . .
C26 C25 C28 109.4(5) . .
C26 C25 C27 108.2(5) . .
C28 C25 C27 108.5(5) . .
C26 C25 C11 112.1(5) . .
C28 C25 C11 110.3(5) . .
C27 C25 C11 108.3(5) . .
C25 C26 H26A 109.5 . .
C25 C26 H26B 109.5 . .
H26A C26 H26B 109.5 . .
C25 C26 H26C 109.5 . .
H26A C26 H26C 109.5 . .
H26B C26 H26C 109.5 . .
C25 C27 H27A 109.5 . .
C25 C27 H27B 109.5 . .
H27A C27 H27B 109.5 . .
C25 C27 H27C 109.5 . .
H27A C27 H27C 109.5 . .
H27B C27 H27C 109.5 . .
C25 C28 H28A 109.5 . .
C25 C28 H28B 109.5 . .
H28A C28 H28B 109.5 . .
C25 C28 H28C 109.5 . .
H28A C28 H28C 109.5 . .
H28B C28 H28C 109.5 . .
C31 C29 C32 111.5(5) . .
C31 C29 C13 110.2(5) . .
C32 C29 C13 108.9(4) . .
C31 C29 C30 106.9(5) . .
C32 C29 C30 107.0(5) . .
C13 C29 C30 112.3(5) . .
C29 C30 H30A 109.5 . .
C29 C30 H30B 109.5 . .
H30A C30 H30B 109.5 . .
C29 C30 H30C 109.5 . .
H30A C30 H30C 109.5 . .
H30B C30 H30C 109.5 . .
C29 C31 H31A 109.5 . .
C29 C31 H31B 109.5 . .
H31A C31 H31B 109.5 . .
C29 C31 H31C 109.5 . .
H31A C31 H31C 109.5 . .
H31B C31 H31C 109.5 . .
C29 C32 H32A 109.5 . .
C29 C32 H32B 109.5 . .
H32A C32 H32B 109.5 . .
C29 C32 H32C 109.5 . .
H32A C32 H32C 109.5 . .
H32B C32 H32C 109.5 . .
O5 C33 C34 108.3(9) . .
O5 C33 C34' 104.1(9) . .
C34 C33 C34' 29.6(10) . .
O5 C33 H33A 128.0 . .
C34 C33 H33A 116.8 . .
C34' C33 H33A 128.0 . .
C33 C34 C35 102.8(13) . .
C33 C34 H34A 111.2 . .
C35 C34 H34A 111.2 . .
C33 C34 H34B 111.2 . .
C35 C34 H34B 111.2 . .
H34A C34 H34B 109.1 . .
C36 C35 C34 109.2(16) . .
C36 C35 H35A 109.8 . .
C34 C35 H35A 109.8 . .
C36 C35 H35B 109.8 . .
C34 C35 H35B 109.8 . .
H35A C35 H35B 108.3 . .
C35' C34' C33 120.2(17) . .
C35' C34' H34C 107.3 . .
C33 C34' H34C 107.3 . .
C35' C34' H34D 107.3 . .
C33 C34' H34D 107.3 . .
H34C C34' H34D 106.9 . .
C34' C35' C36 97.6(19) . .
C34' C35' H35C 112.2 . .
C36 C35' H35C 112.2 . .
C34' C35' H35D 112.2 . .
C36 C35' H35D 112.2 . .
H35C C35' H35D 109.8 . .
C35 C36 O5 107.4(11) . .
C35 C36 C35' 11(2) . .
O5 C36 C35' 106.1(10) . .
C35 C36 H36A 124.5 . .
O5 C36 H36A 126.9 . .
C35' C36 H36A 126.9 . .
O6 C37 C38 104.7(7) . .
O6 C37 H37A 110.8 . .
C38 C37 H37A 110.8 . .
O6 C37 H37B 110.8 . .
C38 C37 H37B 110.8 . .
H37A C37 H37B 108.9 . .
C39 C38 C37 106.2(8) . .
C39 C38 H38A 110.5 . .
C37 C38 H38A 110.5 . .
C39 C38 H38B 110.5 . .
C37 C38 H38B 110.5 . .
H38A C38 H38B 108.7 . .
C40 C39 C38 97.9(11) . .
C40 C39 C40' 39.5(10) . .
C38 C39 C40' 106.9(10) . .
C40 C39 H39A 122.1 . .
C38 C39 H39A 126.5 . .
C40' C39 H39A 126.5 . .
O6 C40 C39 118.7(15) . .
O6 C40 H40A 107.6 . .
C39 C40 H40A 107.6 . .
O6 C40 H40D 107.6 . .
C39 C40 H40D 107.6 . .
H40A C40 H40D 107.1 . .
O6 C40' C39 94.7(11) . .
O6 C40' H40B 112.8 . .
C39 C40' H40B 112.8 . .
O6 C40' H40C 112.8 . .
C39 C40' H40C 112.8 . .
H40B C40' H40C 110.2 . .
O7 C41 C42 110.5(11) . .
O7 C41 H41A 109.5 . .
C42 C41 H41A 109.5 . .
O7 C41 H41B 109.5 . .
C42 C41 H41B 109.5 . .
H41A C41 H41B 108.1 . .
C41 C42 C43 106.4(12) . .
C41 C42 H42A 110.5 . .
C43 C42 H42A 110.5 . .
C41 C42 H42B 110.5 . .
C43 C42 H42B 110.5 . .
H42A C42 H42B 108.6 . .
C44 C43 C42 98.1(13) . .
C44 C43 H43A 112.1 . .
C42 C43 H43A 112.1 . .
C44 C43 H43B 112.1 . .
C42 C43 H43B 112.1 . .
H43A C43 H43B 109.8 . .
O7 C44 C43 110.2(11) . .
O7 C44 H44A 109.6 . .
C43 C44 H44A 109.6 . .
O7 C44 H44B 109.6 . .
C43 C44 H44B 109.6 . .
H44A C44 H44B 108.1 . .
C46 C45 C46' 125.4(19) 2_667 .
C46 C45 C46' 24.9(15) 2_667 2_667
C46' C45 C46' 100.8(12) . 2_667
C46' C46 C45 130(3) . 2_667
C46 C46' C45 104(2) . .
C46 C46' C45 25.4(16) . 2_667
C45 C46' C45 79.2(13) . 2_667

loop_
_geom_bond_atom_site_label_1
_geom_bond_atom_site_label_2
_geom_bond_distance
_geom_bond_site_symmetry_2
La1 O1 2.270(3) .
La1 O2 2.271(4) .
La1 O3 2.544(3) .
La1 O4 2.600(4) 2_666
La1 O5 2.627(4) .
La1 O6 2.678(4) .
La1 N1 2.710(4) .
La1 O3 3.016(4) 2_666
La1 C16 3.105(5) 2_666
O1 C1 1.339(6) .
O2 C14 1.338(6) .
O3 C16 1.257(6) .
O3 La1 3.016(4) 2_666
O4 C16 1.249(6) .
O4 La1 2.600(4) 2_666
O5 C33 1.426(8) .
O5 C36 1.442(8) .
O6 C40 1.340(17) .
O6 C37 1.444(10) .
O6 C40' 1.519(16) .
O7 C41 1.280(15) .
O7 C44 1.413(17) .
N1 C15 1.472(6) .
N1 C7 1.481(6) .
N1 C8 1.484(6) .
C1 C2 1.410(7) .
C1 C6 1.411(7) .
C2 C3 1.399(7) .
C2 C17 1.544(7) .
C3 C4 1.407(7) .
C3 H3A 0.9300 .
C4 C5 1.377(7) .
C4 C21 1.534(7) .
C5 C6 1.401(7) .
C5 H5A 0.9300 .
C6 C7 1.509(7) .
C7 H7A 0.9700 .
C7 H7B 0.9700 .
C8 C9 1.506(7) .
C8 H8A 0.9700 .
C8 H8B 0.9700 .
C9 C10 1.392(7) .
C9 C14 1.404(7) .
C10 C11 1.388(7) .
C10 H10A 0.9300 .
C11 C12 1.393(8) .
C11 C25 1.543(7) .
C12 C13 1.399(7) .
C12 H12A 0.9300 .
C13 C14 1.417(7) .
C13 C29 1.534(7) .
C15 C16 1.505(7) .
C15 H15A 0.9700 .
C15 H15B 0.9700 .
C16 La1 3.105(5) 2_666
C17 C18 1.527(8) .
C17 C19 1.540(8) .
C17 C20 1.541(8) .
C18 H18A 0.9600 .
C18 H18B 0.9600 .
C18 H18C 0.9600 .
C19 H19A 0.9600 .
C19 H19B 0.9600 .
C19 H19C 0.9600 .
C20 H20A 0.9600 .
C20 H20B 0.9600 .
C20 H20C 0.9600 .
C21 C23 1.522(8) .
C21 C24 1.535(8) .
C21 C22 1.545(8) .
C22 H22A 0.9600 .
C22 H22B 0.9600 .
C22 H22C 0.9600 .
C23 H23A 0.9600 .
C23 H23B 0.9600 .
C23 H23C 0.9600 .
C24 H24A 0.9600 .
C24 H24B 0.9600 .
C24 H24C 0.9600 .
C25 C26 1.525(9) .
C25 C28 1.534(8) .
C25 C27 1.537(9) .
C26 H26A 0.9600 .
C26 H26B 0.9600 .
C26 H26C 0.9600 .
C27 H27A 0.9600 .
C27 H27B 0.9600 .
C27 H27C 0.9600 .
C28 H28A 0.9600 .
C28 H28B 0.9600 .
C28 H28C 0.9600 .
C29 C31 1.518(8) .
C29 C32 1.526(7) .
C29 C30 1.537(8) .
C30 H30A 0.9600 .
C30 H30B 0.9600 .
C30 H30C 0.9600 .
C31 H31A 0.9600 .
C31 H31B 0.9600 .
C31 H31C 0.9600 .
C32 H32A 0.9600 .
C32 H32B 0.9600 .
C32 H32C 0.9600 .
C33 C34 1.450(18) .
C33 C34' 1.470(19) .
C33 H33A 0.9300 .
C34 C35 1.50(3) .
C34 H34A 0.9700 .
C34 H34B 0.9700 .
C35 C36 1.39(2) .
C35 H35A 0.9700 .
C35 H35B 0.9700 .
C34' C35' 1.30(3) .
C34' H34C 0.9700 .
C34' H34D 0.9700 .
C35' C36 1.71(3) .
C35' H35C 0.9700 .
C35' H35D 0.9700 .
C36 H36A 0.9300 .
C37 C38 1.516(11) .
C37 H37A 0.9700 .
C37 H37B 0.9700 .
C38 C39 1.455(15) .
C38 H38A 0.9700 .
C38 H38B 0.9700 .
C39 C40 1.357(17) .
C39 C40' 1.63(2) .
C39 H39A 0.9300 .
C40 H40A 0.9700 .
C40 H40D 0.9700 .
C40' H40B 0.9700 .
C40' H40C 0.9700 .
C41 C42 1.440(19) .
C41 H41A 0.9700 .
C41 H41B 0.9700 .
C42 C43 1.484(19) .
C42 H42A 0.9700 .
C42 H42B 0.9700 .
C43 C44 1.43(2) .
C43 H43A 0.9700 .
C43 H43B 0.9700 .
C44 H44A 0.9700 .
C44 H44B 0.9700 .
C45 C46 1.12(3) 2_667
C45 C46' 1.48(2) .
C45 C46' 2.00(2) 2_667
C46 C46' 1.10(3) .
C46 C45 1.12(2) 2_667
C46' C45 2.00(2) 2_667

loop_
_geom_torsion_atom_site_label_1
_geom_torsion_atom_site_label_2
_geom_torsion_atom_site_label_3
_geom_torsion_atom_site_label_4
_geom_torsion
_geom_torsion_site_symmetry_1
_geom_torsion_site_symmetry_4
O2 La1 O1 C1 -84.0(5) . .
O3 La1 O1 C1 31.3(6) . .
O4 La1 O1 C1 130.4(5) 2_666 .
O5 La1 O1 C1 -163.9(5) . .
O6 La1 O1 C1 167.7(19) . .
N1 La1 O1 C1 -18.6(5) . .
O3 La1 O1 C1 86.5(5) 2_666 .
C16 La1 O1 C1 106.5(5) 2_666 .
O1 La1 O2 C14 61.1(6) . .
O3 La1 O2 C14 -56.8(6) . .
O4 La1 O2 C14 -169.5(5) 2_666 .
O5 La1 O2 C14 144.6(6) . .
O6 La1 O2 C14 -122.8(6) . .
N1 La1 O2 C14 -4.4(6) . .
O3 La1 O2 C14 -88.0(7) 2_666 .
C16 La1 O2 C14 -139.0(5) 2_666 .
O1 La1 O3 C16 -24.0(4) . .
O2 La1 O3 C16 90.4(4) . .
O4 La1 O3 C16 -130.5(4) 2_666 .
O5 La1 O3 C16 -160.5(4) . .
O6 La1 O3 C16 159.0(4) . .
N1 La1 O3 C16 31.8(3) . .
O3 La1 O3 C16 -101.1(4) 2_666 .
C16 La1 O3 C16 -122.2(4) 2_666 .
O1 La1 O3 La1 77.12(17) . 2_666
O2 La1 O3 La1 -168.56(14) . 2_666
O4 La1 O3 La1 -29.43(16) 2_666 2_666
O5 La1 O3 La1 -59.4(4) . 2_666
O6 La1 O3 La1 -99.97(18) . 2_666
N1 La1 O3 La1 132.88(19) . 2_666
O3 La1 O3 La1 0.0 2_666 2_666
C16 La1 O3 La1 -21.11(14) 2_666 2_666
O1 La1 O5 C33 178.4(5) . .
O2 La1 O5 C33 72.3(5) . .
O3 La1 O5 C33 -41.7(6) . .
O4 La1 O5 C33 -74.4(5) 2_666 .
O6 La1 O5 C33 -3.5(5) . .
N1 La1 O5 C33 121.4(5) . .
O3 La1 O5 C33 -92.0(5) 2_666 .
C16 La1 O5 C33 -77.7(5) 2_666 .
O1 La1 O5 C36 -41.0(5) . .
O2 La1 O5 C36 -147.2(5) . .
O3 La1 O5 C36 98.9(6) . .
O4 La1 O5 C36 66.2(5) 2_666 .
O6 La1 O5 C36 137.1(5) . .
N1 La1 O5 C36 -98.1(5) . .
O3 La1 O5 C36 48.6(5) 2_666 .
C16 La1 O5 C36 62.8(5) 2_666 .
O1 La1 O6 C40 -62(3) . .
O2 La1 O6 C40 -171.0(15) . .
O3 La1 O6 C40 75.6(15) . .
O4 La1 O6 C40 -23.7(14) 2_666 .
O5 La1 O6 C40 -90.0(15) . .
N1 La1 O6 C40 124.8(14) . .
O3 La1 O6 C40 19.6(15) 2_666 .
C16 La1 O6 C40 0.5(14) 2_666 .
O1 La1 O6 C37 158(2) . .
O2 La1 O6 C37 48.6(6) . .
O3 La1 O6 C37 -64.8(6) . .
O4 La1 O6 C37 -164.1(6) 2_666 .
O5 La1 O6 C37 129.5(6) . .
N1 La1 O6 C37 -15.6(6) . .
O3 La1 O6 C37 -120.8(6) 2_666 .
C16 La1 O6 C37 -140.0(6) 2_666 .
O1 La1 O6 C40' -6(3) . .
O2 La1 O6 C40' -115.0(11) . .
O3 La1 O6 C40' 131.6(11) . .
O4 La1 O6 C40' 32.2(11) 2_666 .
O5 La1 O6 C40' -34.1(11) . .
N1 La1 O6 C40' -179.3(11) . .
O3 La1 O6 C40' 75.5(11) 2_666 .
C16 La1 O6 C40' 56.4(11) 2_666 .
O1 La1 N1 C15 93.0(3) . .
O2 La1 N1 C15 -154.0(3) . .
O3 La1 N1 C15 -32.9(3) . .
O4 La1 N1 C15 4.5(4) 2_666 .
O5 La1 N1 C15 154.3(3) . .
O6 La1 N1 C15 -87.5(3) . .
O3 La1 N1 C15 6.7(3) 2_666 .
C16 La1 N1 C15 -1.5(3) 2_666 .
O1 La1 N1 C7 -29.3(3) . .
O2 La1 N1 C7 83.8(3) . .
O3 La1 N1 C7 -155.2(3) . .
O4 La1 N1 C7 -117.7(3) 2_666 .
O5 La1 N1 C7 32.0(4) . .
O6 La1 N1 C7 150.3(3) . .
O3 La1 N1 C7 -115.5(3) 2_666 .
C16 La1 N1 C7 -123.7(3) 2_666 .
O1 La1 N1 C8 -150.0(3) . .
O2 La1 N1 C8 -37.0(3) . .
O3 La1 N1 C8 84.1(3) . .
O4 La1 N1 C8 121.6(3) 2_666 .
O5 La1 N1 C8 -88.7(3) . .
O6 La1 N1 C8 29.6(3) . .
O3 La1 N1 C8 123.7(3) 2_666 .
C16 La1 N1 C8 115.6(3) 2_666 .
La1 O1 C1 C2 -149.4(4) . .
La1 O1 C1 C6 31.7(8) . .
O1 C1 C2 C3 178.2(5) . .
C6 C1 C2 C3 -2.9(7) . .
O1 C1 C2 C17 -8.1(8) . .
C6 C1 C2 C17 170.8(5) . .
C1 C2 C3 C4 0.6(8) . .
C17 C2 C3 C4 -173.2(5) . .
C2 C3 C4 C5 1.4(8) . .
C2 C3 C4 C21 -179.8(5) . .
C3 C4 C5 C6 -1.0(7) . .
C21 C4 C5 C6 -179.9(5) . .
C4 C5 C6 C1 -1.3(7) . .
C4 C5 C6 C7 171.2(5) . .
O1 C1 C6 C5 -177.8(4) . .
C2 C1 C6 C5 3.3(7) . .
O1 C1 C6 C7 9.8(7) . .
C2 C1 C6 C7 -169.1(4) . .
C15 N1 C7 C6 -53.1(5) . .
C8 N1 C7 C6 -172.3(4) . .
La1 N1 C7 C6 67.7(4) . .
C5 C6 C7 N1 125.5(5) . .
C1 C6 C7 N1 -62.0(6) . .
C15 N1 C8 C9 -170.2(4) . .
C7 N1 C8 C9 -49.4(5) . .
La1 N1 C8 C9 72.6(4) . .
N1 C8 C9 C10 124.0(5) . .
N1 C8 C9 C14 -59.2(6) . .
C14 C9 C10 C11 -2.2(8) . .
C8 C9 C10 C11 174.7(5) . .
C9 C10 C11 C12 -0.2(7) . .
C9 C10 C11 C25 -177.9(5) . .
C10 C11 C12 C13 1.4(8) . .
C25 C11 C12 C13 179.1(5) . .
C11 C12 C13 C14 -0.1(8) . .
C11 C12 C13 C29 179.9(5) . .
La1 O2 C14 C9 21.4(8) . .
La1 O2 C14 C13 -159.0(4) . .
C10 C9 C14 O2 -177.0(4) . .
C8 C9 C14 O2 6.3(7) . .
C10 C9 C14 C13 3.4(7) . .
C8 C9 C14 C13 -173.3(4) . .
C12 C13 C14 O2 178.1(5) . .
C29 C13 C14 O2 -1.8(7) . .
C12 C13 C14 C9 -2.3(7) . .
C29 C13 C14 C9 177.8(5) . .
C7 N1 C15 C16 159.1(4) . .
C8 N1 C15 C16 -80.9(5) . .
La1 N1 C15 C16 36.3(4) . .
La1 O4 C16 O3 -32.1(5) 2_666 .
La1 O4 C16 C15 142.6(4) 2_666 .
La1 O3 C16 O4 150.4(4) . .
La1 O3 C16 O4 26.9(5) 2_666 .
La1 O3 C16 C15 -24.3(6) . .
La1 O3 C16 C15 -147.8(4) 2_666 .
La1 O3 C16 La1 123.5(3) . 2_666
N1 C15 C16 O4 173.5(4) . .
N1 C15 C16 O3 -11.6(6) . .
N1 C15 C16 La1 -118.2(6) . 2_666
C3 C2 C17 C18 114.1(6) . .
C1 C2 C17 C18 -59.5(6) . .
C3 C2 C17 C19 -124.6(6) . .
C1 C2 C17 C19 61.8(7) . .
C3 C2 C17 C20 -5.1(7) . .
C1 C2 C17 C20 -178.7(5) . .
C5 C4 C21 C23 -73.6(6) . .
C3 C4 C21 C23 107.6(6) . .
C5 C4 C21 C24 45.4(7) . .
C3 C4 C21 C24 -133.4(5) . .
C5 C4 C21 C22 165.1(5) . .
C3 C4 C21 C22 -13.7(7) . .
C10 C11 C25 C26 -7.3(7) . .
C12 C11 C25 C26 175.2(5) . .
C10 C11 C25 C28 -129.4(6) . .
C12 C11 C25 C28 53.0(7) . .
C10 C11 C25 C27 112.0(6) . .
C12 C11 C25 C27 -65.5(7) . .
C12 C13 C29 C31 122.8(6) . .
C14 C13 C29 C31 -57.2(6) . .
C12 C13 C29 C32 -114.6(6) . .
C14 C13 C29 C32 65.4(6) . .
C12 C13 C29 C30 3.8(7) . .
C14 C13 C29 C30 -176.3(5) . .
C36 O5 C33 C34 13.4(12) . .
La1 O5 C33 C34 158.0(10) . .
C36 O5 C33 C34' -17.2(12) . .
La1 O5 C33 C34' 127.5(10) . .
O5 C33 C34 C35 -19.1(18) . .
C34' C33 C34 C35 67(2) . .
C33 C34 C35 C36 19(2) . .
O5 C33 C34' C35' 21(3) . .
C34 C33 C34' C35' -82(3) . .
C33 C34' C35' C36 -13(3) . .
C34 C35 C36 O5 -11(2) . .
C34 C35 C36 C35' -96(9) . .
C33 O5 C36 C35 -1.2(15) . .
La1 O5 C36 C35 -146.1(13) . .
C33 O5 C36 C35' 10.5(13) . .
La1 O5 C36 C35' -134.4(11) . .
C34' C35' C36 C35 99(9) . .
C34' C35' C36 O5 1(2) . .
C40 O6 C37 C38 31.7(12) . .
C40' O6 C37 C38 -7.9(14) . .
La1 O6 C37 C38 -173.3(6) . .
O6 C37 C38 C39 -16.1(12) . .
C37 C38 C39 C40 -7.1(15) . .
C37 C38 C39 C40' 32.4(14) . .
C37 O6 C40 C39 -44.0(18) . .
C40' O6 C40 C39 77(2) . .
La1 O6 C40 C39 170.8(8) . .
C38 C39 C40 O6 33.8(19) . .
C40' C39 C40 O6 -73(2) . .
C40 O6 C40' C39 -45.4(14) . .
C37 O6 C40' C39 24.9(15) . .
La1 O6 C40' C39 -171.2(5) . .
C40 C39 C40' O6 48.0(14) . .
C38 C39 C40' O6 -33.8(14) . .
C44 O7 C41 C42 -8(2) . .
O7 C41 C42 C43 -10(2) . .
C41 C42 C43 C44 23(2) . .
C41 O7 C44 C43 24(2) . .
C42 C43 C44 O7 -28(2) . .
C45 C46 C46' C45 6(6) 2_667 .
C46 C45 C46' C46 -6(5) 2_667 .
C46' C45 C46' C46 -3(2) 2_667 .
C46 C45 C46' C45 -3(3) 2_667 2_667
C46' C45 C46' C45 -0.001(3) 2_667 2_667
